data_7228447
loop_
_publ_author_name
'Wang, Na'
'Hao, Hongxun'
'Lu, Haijiao'
'Xu, Ruilin'

_publ_section_title
;
 Molecular recognition and self-assembly mechanism of cocrystallization
 process
;
_journal_name_full CrystEngComm
_journal_paper_doi 10.1039/C7CE00713B
_journal_year 2017
_chemical_formula_moiety 'C H4 N2 O, C7 H8 O'
_chemical_formula_sum 'C8 H12 N2 O2'
_chemical_formula_weight 168.20
_chemical_melting_point 344.85
_chemical_name_common 'MC_U co-crystal'
_chemical_name_systematic m-cresol_urea
_space_group_crystal_system orthorhombic
_space_group_IT_number 61
_space_group_name_Hall '-P 2ac 2ab'
_space_group_name_H-M_alt 'P b c a'
_symmetry_space_group_name_Hall '-P 2ac 2ab'
_symmetry_space_group_name_H-M 'P b c a'
_atom_sites_solution_hydrogens geom
_atom_sites_solution_primary direct
_atom_sites_solution_secondary difmap
_audit_creation_date 2015-04-15
_audit_creation_method
;
Olex2 1.2
(compiled 2014.09.19 svn.r3010 for OlexSys, GUI svn.r4998)
;
_audit_update_record
;
2017-03-30 deposited with the CCDC.
2017-06-08 downloaded from the CCDC.
;
_cell_angle_alpha 90.00
_cell_angle_beta 90.00
_cell_angle_gamma 90.00
_cell_formula_units_Z 8
_cell_length_a 11.2502(5)
_cell_length_b 7.1880(4)
_cell_length_c 21.7868(15)
_cell_measurement_reflns_used 1137
_cell_measurement_temperature 122.7(3)
_cell_measurement_theta_max 27.0230
_cell_measurement_theta_min 3.7330
_cell_volume 1761.82(17)
_computing_cell_refinement
;
CrysAlisPro, Agilent Technologies,
Version 1.171.36.32 (release 02-08-2013 CrysAlis171 .NET)
(compiled Aug  2 2013,16:46:58)
;
_computing_data_collection
;
CrysAlisPro, Agilent Technologies,
Version 1.171.36.32 (release 02-08-2013 CrysAlis171 .NET)
(compiled Aug  2 2013,16:46:58)
;
_computing_data_reduction
;
CrysAlisPro, Agilent Technologies,
Version 1.171.36.32 (release 02-08-2013 CrysAlis171 .NET)
(compiled Aug  2 2013,16:46:58)
;
_computing_molecular_graphics 'Olex2 (Dolomanov et al., 2009)'
_computing_publication_material 'Olex2 (Dolomanov et al., 2009)'
_computing_structure_refinement 'XL (Sheldrick, 2008)'
_computing_structure_solution 'ShelXS (Sheldrick, 2008)'
_diffrn_ambient_temperature 122.7(3)
_diffrn_detector_area_resol_mean 16.2116
_diffrn_measured_fraction_theta_full 0.998
_diffrn_measured_fraction_theta_max 0.998
_diffrn_measurement_details
;
#__ type_ start__ end____ width___ exp.time_
  1 omega   21.00   81.00   1.0000   40.0000
omega____ theta____ kappa____ phi______ frames
    -       18.3497   77.0000  -30.0000 60

#__ type_ start__ end____ width___ exp.time_
  2 omega   58.00   84.00   1.0000   40.0000
omega____ theta____ kappa____ phi______ frames
    -       18.3497   77.0000 -120.0000 26

#__ type_ start__ end____ width___ exp.time_
  3 omega  -11.00   56.00   1.0000   40.0000
omega____ theta____ kappa____ phi______ frames
    -       18.3497   77.0000   90.0000 67
;
_diffrn_measurement_device_type 'SuperNova, Single source at offset, Eos'
_diffrn_measurement_method '\w scans'
_diffrn_orient_matrix_UB_11 0.0081647000
_diffrn_orient_matrix_UB_12 0.0141348000
_diffrn_orient_matrix_UB_13 -0.0319347000
_diffrn_orient_matrix_UB_21 0.0622694000
_diffrn_orient_matrix_UB_22 -0.0106624000
_diffrn_orient_matrix_UB_23 0.0037617000
_diffrn_orient_matrix_UB_31 -0.0055997000
_diffrn_orient_matrix_UB_32 -0.0970661000
_diffrn_orient_matrix_UB_33 -0.0051058000
_diffrn_radiation_monochromator mirror
_diffrn_radiation_type MoK\a
_diffrn_radiation_wavelength 0.71073
_diffrn_reflns_av_R_equivalents 0.0300
_diffrn_reflns_av_unetI/netI 0.0384
_diffrn_reflns_limit_h_max 13
_diffrn_reflns_limit_h_min -12
_diffrn_reflns_limit_k_max 8
_diffrn_reflns_limit_k_min -4
_diffrn_reflns_limit_l_max 25
_diffrn_reflns_limit_l_min -18
_diffrn_reflns_number 4033
_diffrn_reflns_theta_full 25.01
_diffrn_reflns_theta_max 25.01
_diffrn_reflns_theta_min 3.49
_diffrn_source 'SuperNova (Mo) X-ray Source'
_exptl_absorpt_coefficient_mu 0.092
_exptl_absorpt_correction_T_max 1.00000
_exptl_absorpt_correction_T_min 0.38214
_exptl_absorpt_correction_type multi-scan
_exptl_absorpt_process_details
;
CrysAlisPro, Agilent Technologies,
Version 1.171.36.32 (release 02-08-2013 CrysAlis171 .NET)
(compiled Aug  2 2013,16:46:58)
Empirical absorption correction using spherical harmonics,
 implemented in SCALE3 ABSPACK scaling algorithm.
;
_exptl_crystal_colour colourless
_exptl_crystal_density_diffrn 1.268
_exptl_crystal_density_method 'not measured'
_exptl_crystal_description BLOCK
_exptl_crystal_F_000 720
_exptl_crystal_recrystallization_method 'cooling crystallization'
_exptl_crystal_size_max 0.2
_exptl_crystal_size_mid 0.15
_exptl_crystal_size_min 0.15
_refine_diff_density_max 0.212
_refine_diff_density_min -0.220
_refine_diff_density_rms 0.051
_refine_ls_extinction_method none
_refine_ls_goodness_of_fit_ref 1.104
_refine_ls_hydrogen_treatment constr
_refine_ls_matrix_type full
_refine_ls_number_parameters 111
_refine_ls_number_reflns 1552
_refine_ls_number_restraints 0
_refine_ls_restrained_S_all 1.104
_refine_ls_R_factor_all 0.0746
_refine_ls_R_factor_gt 0.0552
_refine_ls_shift/su_max 0.000
_refine_ls_shift/su_mean 0.000
_refine_ls_structure_factor_coef Fsqd
_refine_ls_weighting_details 'calc w=1/[\s^2^(Fo^2^)+(0.0663P)^2^+0.5650P] where P=(Fo^2^+2Fc^2^)/3'
_refine_ls_weighting_scheme calc
_refine_ls_wR_factor_gt 0.1344
_refine_ls_wR_factor_ref 0.1472
_reflns_number_gt 1214
_reflns_number_total 1552
_reflns_threshold_expression >2sigma(I)
_cod_data_source_file c7ce00713b19.cif
_cod_data_source_block p150407i
_cod_original_cell_volume 1761.81(17)
_cod_database_code 7228447
_chemical_oxdiff_formula C1H1O1N1
_chemical_oxdiff_usercomment 20150324
_reflns_odcompleteness_completeness 99.52
_reflns_odcompleteness_iscentric 1
_reflns_odcompleteness_theta 26.32
_olex2_refinement_description
;
1. Fixed Uiso
 At 1.2 times of:
  All C(H) groups, All N(H,H) groups
 At 1.5 times of:
  All C(H,H,H) groups, All O(H) groups
2.a Aromatic/amide H refined with riding coordinates:
 C6(H6), C10(H10), C8(H8), C9(H9)
2.b X=CH2 refined with riding coordinates:
 N3(H3A,H3B), N4(H4A,H4B)
2.c Idealised Me refined as rotating group:
 C12(H12A,H12B,H12C)
2.d Idealised tetrahedral OH refined as rotating group:
 O11(H11)
;
_olex2_submission_special_instructions 'No special instructions were received'

loop_
_space_group_symop_id
_space_group_symop_operation_xyz
1 'x, y, z'
2 '-x+1/2, -y, z+1/2'
3 'x+1/2, -y+1/2, -z'
4 '-x, y+1/2, -z+1/2'
5 '-x, -y, -z'
6 'x-1/2, y, -z-1/2'
7 '-x-1/2, y-1/2, z'
8 'x, -y-1/2, z-1/2'

loop_
_atom_site_label
_atom_site_type_symbol
_atom_site_fract_x
_atom_site_fract_y
_atom_site_fract_z
_atom_site_U_iso_or_equiv
_atom_site_adp_type
_atom_site_occupancy
_atom_site_calc_flag
_atom_site_refinement_flags_posn
O1 O 0.76466(12) 0.1040(2) 0.30323(7) 0.0205(4) Uani 1 d .
O11 O 0.84775(12) 0.0980(2) 0.18650(7) 0.0265(5) Uani 1 d .
H11 H 0.8105 0.0924 0.2188 0.040 Uiso 1 calc GR
N3 N 0.59241(16) -0.0568(3) 0.31313(8) 0.0230(5) Uani 1 d .
H3A H 0.6290 -0.1609 0.3084 0.028 Uiso 1 calc R
H3B H 0.5168 -0.0555 0.3188 0.028 Uiso 1 calc R
N4 N 0.59343(16) 0.2627(3) 0.31860(8) 0.0266(5) Uani 1 d .
H4A H 0.6309 0.3669 0.3174 0.032 Uiso 1 calc R
H4B H 0.5178 0.2614 0.3243 0.032 Uiso 1 calc R
C6 C 0.81762(19) 0.1075(3) 0.07974(10) 0.0238(6) Uani 1 d .
H6 H 0.8997 0.1045 0.0750 0.029 Uiso 1 calc R
C2 C 0.65289(18) 0.1024(3) 0.31159(9) 0.0181(5) Uani 1 d .
C10 C 0.64672(18) 0.1061(3) 0.14635(10) 0.0214(5) Uani 1 d .
H10 H 0.6140 0.1023 0.1855 0.026 Uiso 1 calc R
C7 C 0.7450(2) 0.1157(3) 0.02809(11) 0.0255(6) Uani 1 d .
C5 C 0.76936(19) 0.1037(3) 0.13798(10) 0.0206(5) Uani 1 d .
C8 C 0.6219(2) 0.1209(3) 0.03659(11) 0.0260(6) Uani 1 d .
H8 H 0.5718 0.1290 0.0027 0.031 Uiso 1 calc R
C9 C 0.57435(19) 0.1141(3) 0.09474(11) 0.0252(6) Uani 1 d .
H9 H 0.4922 0.1149 0.0996 0.030 Uiso 1 calc R
C12 C 0.7993(2) 0.1188(4) -0.03530(12) 0.0374(7) Uani 1 d .
H12A H 0.8484 0.2273 -0.0396 0.056 Uiso 1 calc GR
H12B H 0.7373 0.1219 -0.0655 0.056 Uiso 1 calc GR
H12C H 0.8468 0.0093 -0.0411 0.056 Uiso 1 calc GR

loop_
_atom_site_aniso_label
_atom_site_aniso_U_11
_atom_site_aniso_U_22
_atom_site_aniso_U_33
_atom_site_aniso_U_23
_atom_site_aniso_U_13
_atom_site_aniso_U_12
O1 0.0114(7) 0.0219(9) 0.0284(9) 0.0003(7) 0.0013(6) 0.0006(7)
O11 0.0120(8) 0.0442(11) 0.0233(9) -0.0018(8) 0.0000(6) 0.0010(8)
N3 0.0109(9) 0.0184(11) 0.0397(12) -0.0019(8) 0.0032(7) -0.0006(8)
N4 0.0125(9) 0.0218(11) 0.0455(13) 0.0006(9) 0.0041(8) 0.0000(9)
C6 0.0135(11) 0.0261(13) 0.0318(14) -0.0030(11) 0.0021(9) -0.0007(11)
C2 0.0144(11) 0.0219(12) 0.0179(11) 0.0004(9) 0.0006(8) 0.0026(10)
C10 0.0160(11) 0.0237(12) 0.0244(12) 0.0001(10) 0.0015(8) 0.0003(11)
C7 0.0241(12) 0.0236(13) 0.0287(14) -0.0008(10) 0.0007(9) -0.0040(12)
C5 0.0164(11) 0.0183(12) 0.0272(13) -0.0015(10) -0.0037(8) -0.0011(10)
C8 0.0236(12) 0.0258(13) 0.0286(13) 0.0023(11) -0.0073(9) -0.0031(11)
C9 0.0132(10) 0.0274(13) 0.0351(14) 0.0013(11) -0.0025(9) -0.0016(11)
C12 0.0338(14) 0.0485(18) 0.0301(14) 0.0002(13) 0.0027(11) -0.0084(13)

loop_
_atom_type_symbol
_atom_type_description
_atom_type_scat_dispersion_real
_atom_type_scat_dispersion_imag
_atom_type_scat_source
C C 0.0033 0.0016 'International Tables Vol C Tables 4.2.6.8 and 6.1.1.4'
H H 0.0000 0.0000 'International Tables Vol C Tables 4.2.6.8 and 6.1.1.4'
N N 0.0061 0.0033 'International Tables Vol C Tables 4.2.6.8 and 6.1.1.4'
O O 0.0106 0.0060 'International Tables Vol C Tables 4.2.6.8 and 6.1.1.4'

loop_
_geom_angle_atom_site_label_1
_geom_angle_atom_site_label_2
_geom_angle_atom_site_label_3
_geom_angle
C5 O11 H11 109.5
H3A N3 H3B 120.0
C2 N3 H3A 120.0
C2 N3 H3B 120.0
H4A N4 H4B 120.0
C2 N4 H4A 120.0
C2 N4 H4B 120.0
C7 C6 H6 119.6
C5 C6 H6 119.6
C5 C6 C7 120.9(2)
O1 C2 N3 121.1(2)
O1 C2 N4 120.2(2)
N3 C2 N4 118.72(18)
C5 C10 H10 120.8
C9 C10 H10 120.8
C9 C10 C5 118.4(2)
C6 C7 C8 118.4(2)
C6 C7 C12 120.2(2)
C8 C7 C12 121.4(2)
O11 C5 C6 117.02(19)
O11 C5 C10 122.3(2)
C6 C5 C10 120.7(2)
C7 C8 H8 119.8
C9 C8 C7 120.4(2)
C9 C8 H8 119.8
C10 C9 H9 119.4
C8 C9 C10 121.3(2)
C8 C9 H9 119.4
C7 C12 H12A 109.5
C7 C12 H12B 109.5
C7 C12 H12C 109.5
H12A C12 H12B 109.5
H12A C12 H12C 109.5
H12B C12 H12C 109.5

loop_
_geom_bond_atom_site_label_1
_geom_bond_atom_site_label_2
_geom_bond_distance
O1 C2 1.271(3)
O11 H11 0.8200
O11 C5 1.377(3)
N3 H3A 0.8600
N3 H3B 0.8600
N3 C2 1.332(3)
N4 H4A 0.8600
N4 H4B 0.8600
N4 C2 1.341(3)
C6 H6 0.9300
C6 C7 1.392(3)
C6 C5 1.380(3)
C10 H10 0.9300
C10 C5 1.392(3)
C10 C9 1.389(3)
C7 C8 1.398(3)
C7 C12 1.510(3)
C8 H8 0.9300
C8 C9 1.376(3)
C9 H9 0.9300
C12 H12A 0.9600
C12 H12B 0.9600
C12 H12C 0.9600

loop_
_geom_torsion_atom_site_label_1
_geom_torsion_atom_site_label_2
_geom_torsion_atom_site_label_3
_geom_torsion_atom_site_label_4
_geom_torsion
C6 C7 C8 C9 -1.3(4)
C7 C6 C5 O11 -179.2(2)
C7 C6 C5 C10 0.7(3)
C7 C8 C9 C10 1.4(4)
C5 C6 C7 C8 0.3(3)
C5 C6 C7 C12 -179.7(2)
C5 C10 C9 C8 -0.4(4)
C9 C10 C5 O11 179.3(2)
C9 C10 C5 C6 -0.6(3)
C12 C7 C8 C9 178.7(2)
